data_2009458
loop_
_publ_author_name
'Pritchard, R. G.'
'Tajammal, S.'
'Tipping, A. E.'

_publ_section_title
;
 (<i>E</i>)-1,3-Dibenzoyl-2-trifluoromethylpropene and
 3-benzoyl-6-phenyl-2,4-bis(trifluoromethyl)-2<i>H</i>-pyran-2-ol:
 novel products from the oxidation of
 1-phenyl-4,4,4-trifluorobut-2-yn-1-ol with active manganese(IV) oxide
;
_journal_issue 2
_journal_name_full 'Acta Crystallographica Section C'
_journal_page_first 294
_journal_page_last 297
_journal_paper_doi 10.1107/S0108270193009047
_journal_volume 50
_journal_year 1994
_chemical_formula_structural 'C18 H13 F3 O2'
_chemical_formula_sum 'C18 H13 F3 O2'
_chemical_formula_weight 318.29
_chemical_name_systematic
;
(E)-1,3-Dibenzoyl-2-trifluoromethylpropene
;
_space_group_IT_number 15
_symmetry_cell_setting monoclinic
_symmetry_space_group_name_Hall '-C 2yc'
_symmetry_space_group_name_H-M 'C 1 2/c 1'
_cell_angle_alpha 90
_cell_angle_beta 118.01(3)
_cell_angle_gamma 90
_cell_formula_units_Z 8
_cell_length_a 37.941(8)
_cell_length_b 5.000(3)
_cell_length_c 18.454(2)
_cell_measurement_reflns_used 20
_cell_measurement_temperature 296
_cell_measurement_theta_max 13.09
_cell_measurement_theta_min 8.09
_cell_volume 3091(2)
_computing_cell_refinement 'MSC/AFC Diffractometer Control Software'
_computing_data_collection
;MSC/AFC Diffractometer Control Software (Molecular Structure Corporation,
 1988)
;
_computing_data_reduction 'PROCESS TEXSAN (Molecular Structure Corporation, 1985)'
_computing_molecular_graphics 'ORTEPII (Johnson, 1976)'
_computing_publication_material 'FINISH TEXSAN'
_computing_structure_refinement 'LS TEXSAN'
_computing_structure_solution 'SHELXS86 (Sheldrick, 1985)'
_diffrn_ambient_temperature 296
_diffrn_measurement_device CAD-4
_diffrn_measurement_method '\w scans'
_diffrn_radiation_monochromator graphite
_diffrn_radiation_source 'X-ray tube'
_diffrn_radiation_type MoK\a
_diffrn_radiation_wavelength 0.71069
_diffrn_reflns_av_R_equivalents 1.26%
_diffrn_reflns_limit_h_max 39
_diffrn_reflns_limit_h_min 0
_diffrn_reflns_limit_k_max 5
_diffrn_reflns_limit_k_min 0
_diffrn_reflns_limit_l_max 16
_diffrn_reflns_limit_l_min -18
_diffrn_reflns_number 2203
_diffrn_reflns_theta_max 23
_diffrn_reflns_theta_min 1.0
_diffrn_standards_decay_% 0.00
_diffrn_standards_interval_time 300
_diffrn_standards_number 3
_exptl_absorpt_coefficient_mu 0.1064
_exptl_absorpt_correction_type ' not applied '
_exptl_crystal_colour colourless
_exptl_crystal_density_diffrn 1.368
_exptl_crystal_description plate
_exptl_crystal_F_000 1312.00
_exptl_crystal_size_max 0.35
_exptl_crystal_size_mid 0.35
_exptl_crystal_size_min 0.15
_refine_diff_density_max -0.14779
_refine_diff_density_min 0.13274
_refine_ls_extinction_method ' not applied '
_refine_ls_goodness_of_fit_obs 2.461
_refine_ls_hydrogen_treatment refall
_refine_ls_matrix_type full
_refine_ls_number_parameters 268
_refine_ls_number_reflns 1109
_refine_ls_number_restraints 0
_refine_ls_R_factor_obs 0.0431
_refine_ls_shift/esd_max 0.0581
_refine_ls_structure_factor_coef F
_refine_ls_weighting_scheme sigma
_refine_ls_wR_factor_obs 0.0245
_reflns_number_observed 1109
_reflns_number_total 2153
_reflns_observed_criterion ' I > 2\s(I) '
_cod_data_source_file hu1059.cif
_cod_data_source_block 3
_cod_original_cell_volume 3090(4)
_cod_original_sg_symbol_H-M 'C 2/c'
_cod_original_formula_sum ' C18 H13 F3 O2 '
_cod_database_code 2009458

loop_
_symmetry_equiv_pos_as_xyz
x,y,z
-x,-y,-z
-x,y,1/2-z
x,-y,1/2+z
1/2+x,1/2+y,z
1/2-x,1/2-y,-z
1/2-x,1/2+y,1/2-z
1/2+x,1/2-y,1/2+z

loop_
_atom_site_aniso_label
_atom_site_aniso_U_11
_atom_site_aniso_U_22
_atom_site_aniso_U_33
_atom_site_aniso_U_12
_atom_site_aniso_U_13
_atom_site_aniso_U_23
F11A 0.056(2) 0.116(3) 0.120(3) -0.015(2) 0.044(2) -0.039(3)
F11B 0.102(3) 0.064(3) 0.251(7) 0.029(2) 0.098(4) 0.023(3)
F11C 0.096(2) 0.162(5) 0.085(2) 0.018(2) 0.051(2) -0.012(3)
O4 0.047(2) 0.108(3) 0.088(2) -0.012(2) 0.029(2) -0.026(2)
O12 0.063(2) 0.068(3) 0.077(2) -0.017(2) 0.021(2) 0.012(2)
C1 0.043(3) 0.061(4) 0.056(3) -0.005(3) 0.019(3) -0.005(3)
C2 0.046(3) 0.051(3) 0.058(3) -0.001(3) 0.022(3) 0.004(3)
C3 0.054(3) 0.054(4) 0.070(4) -0.003(3) 0.024(3) -0.004(3)
C4 0.051(3) 0.063(4) 0.060(3) -0.003(3) 0.026(3) 0.005(3)
C5 0.052(3) 0.057(3) 0.056(3) 0.005(3) 0.028(3) 0.006(3)
C6 0.065(4) 0.092(5) 0.080(4) 0.004(4) 0.027(3) -0.022(4)
C7 0.080(4) 0.115(6) 0.102(5) 0.018(4) 0.049(4) -0.015(4)
C8 0.104(5) 0.083(5) 0.081(4) 0.002(4) 0.054(4) -0.013(4)
C9 0.082(4) 0.125(6) 0.085(4) -0.022(4) 0.045(4) -0.035(4)
C10 0.056(4) 0.107(5) 0.081(4) -0.006(4) 0.038(3) -0.022(4)
C11 0.066(4) 0.068(5) 0.070(4) -0.002(3) 0.032(3) -0.012(4)
C12 0.051(3) 0.050(4) 0.057(3) -0.004(3) 0.024(3) -0.003(3)
C13 0.045(3) 0.050(4) 0.061(3) -0.004(3) 0.025(3) -0.005(3)
C14 0.060(4) 0.094(5) 0.092(4) -0.018(4) 0.015(4) 0.023(4)
C15 0.067(4) 0.119(6) 0.127(5) -0.037(4) 0.029(4) 0.024(5)
C16 0.049(4) 0.100(5) 0.093(5) -0.014(4) 0.022(4) -0.015(4)
C17 0.067(4) 0.129(6) 0.083(5) -0.016(4) 0.014(4) 0.018(4)
C18 0.053(3) 0.105(5) 0.080(4) -0.024(3) 0.020(3) 0.015(4)

loop_
_atom_site_label
_atom_site_fract_x
_atom_site_fract_y
_atom_site_fract_z
_atom_site_U_iso_or_equiv
F11A 0.98409(8) 0.3982(7) 0.1587(3) 0.0965
F11B 0.96240(10) 0.0031(7) 0.1358(3) 0.1329
F11C 0.94534(8) 0.2765(10) 0.0387(2) 0.1108
O4 0.85301(7) 0.5651(6) 0.1465(2) 0.0824
O12 0.86335(7) 0.5633(6) -0.0218(2) 0.0740
C1 0.92040(10) 0.5126(10) 0.1792(3) 0.0550
C2 0.91610(10) 0.3319(9) 0.1241(3) 0.0522
C3 0.87790(10) 0.1880(10) 0.0672(3) 0.0615
C4 0.88770(10) 0.6216(9) 0.1937(3) 0.0579
C5 0.89760(10) 0.8072(9) 0.2630(3) 0.0539
C6 0.8666(2) 0.9010(10) 0.2746(3) 0.0815
C7 0.8733(2) 1.0780(10) 0.3364(4) 0.0962
C8 0.9109(2) 1.1650(10) 0.3881(3) 0.0852
C9 0.9421(2) 1.0730(10) 0.3785(3) 0.0945
C10 0.93530(10) 0.8920(10) 0.3162(3) 0.0791
C11 0.95170(10) 0.2500(10) 0.1155(3) 0.0682
C12 0.85070(10) 0.3642(10) -0.0053(2) 0.0532
C13 0.80840(10) 0.2777(9) -0.0557(3) 0.0523
C14 0.7905(2) 0.0820(10) -0.0337(3) 0.0905
C15 0.7504(2) 0.0220(10) -0.0824(4) 0.1109
C16 0.7290(2) 0.1570(10) -0.1521(4) 0.0858
C17 0.7461(2) 0.3450(10) -0.1766(3) 0.1010
C18 0.78590(10) 0.4080(10) -0.1275(3) 0.0840
H1 0.9463(8) 0.583(6) 0.215(2) 0.050(10)
H3A 0.8643(9) 0.162(7) 0.097(2) 0.060(10)
H3B 0.8860(10) 0.036(8) 0.043(2) 0.10(2)
H6 0.8400(10) 0.827(9) 0.235(2) 0.12(2)
H7 0.8520(10) 1.128(9) 0.350(2) 0.11(2)
H8 0.9150(10) 1.276(8) 0.431(2) 0.09(2)
H9 0.9700(10) 1.107(10) 0.413(2) 0.13(2)
H10 0.9569(8) 0.826(7) 0.313(2) 0.050(10)
H14 0.8040(10) -0.006(8) 0.018(2) 0.09(2)
H15 0.7390(10) -0.110(10) -0.062(3) 0.17(2)
H16 0.7012(10) 0.109(7) -0.184(2) 0.080(10)
H17 0.7330(10) 0.431(9) -0.226(2) 0.12(2)
H18 0.7983(10) 0.537(7) -0.146(2) 0.08(2)
F11A2 0.9770(10) 0.140(10) 0.188(2) 0.050(10)
F11B2 0.9410(10) 0.050(10) 0.061(2) 0.050(10)
F11C2 0.966(2) 0.439(7) 0.098(4) 0.050(10)

loop_
_atom_type_symbol
_atom_type_scat_dispersion_real
_atom_type_scat_dispersion_imag
_atom_type_scat_source
C 0.002 0.002 'International Tables'
H 0.000 0.000 'International Tables'
F 0.014 0.010 'International Tables'
O 0.008 0.006 'International Tables'

loop_
_geom_angle_atom_site_label_1
_geom_angle_atom_site_label_2
_geom_angle_atom_site_label_3
_geom_angle
_geom_angle_publ_flag
C11 F11A F11A2 57.0(10) ?
C11 F11A F11C2 60(3) ?
F11A2 F11A F11C2 116(3) ?
C11 F11B F11A2 69(2) ?
C11 F11B F11B2 64(2) ?
F11A2 F11B F11B2 132(3) ?
C11 F11C F11B2 63(2) ?
C11 F11C F11C2 55(3) ?
F11B2 F11C F11C2 115(3) ?
C2 C1 C4 125.5(4) yes
C1 C2 C3 126.5(5) yes
C1 C2 C11 118.9(4) ?
C3 C2 C11 114.6(4) ?
C2 C3 C12 111.6(4) yes
O4 C4 C1 119.8(4) yes
O4 C4 C5 120.8(5) ?
C1 C4 C5 119.3(3) ?
C4 C5 C6 117.4(4) ?
C4 C5 C10 124.9(5) ?
C6 C5 C10 117.7(5) ?
C5 C6 C7 120.7(5) ?
C6 C7 C8 121.1(7) ?
C7 C8 C9 119.2(6) ?
C8 C9 C10 119.7(5) ?
C5 C10 C9 121.5(6) ?
F11A C11 F11B 106.3(4) ?
C13 C14 C15 120.9(5) ?
C14 C15 C16 119.8(7) ?
C15 C16 C17 120.6(5) ?
C16 C17 C18 119.4(5) ?
C13 C18 C17 121.5(6) ?
F11A F11A2 F11B 109(3) ?
F11A F11A2 C11 56(2) ?
F11B F11A2 C11 63.0(10) ?
F11B F11B2 F11C 114(3) ?
F11B F11B2 C11 60(2) ?
F11C F11B2 C11 61(2) ?
F11A F11C2 F11C 129(4) ?
F11A F11C2 C11 73(4) ?
F11C F11C2 C11 64(2) ?
F11A C11 F11C 103.7(5) ?
F11A C11 C2 114.3(5) ?
F11A C11 F11A2 67(2) ?
F11A C11 F11B2 137(2) ?
F11A C11 F11C2 47(2) ?
F11B C11 F11C 106.1(6) ?
F11B C11 C2 114.0(5) ?
F11B C11 F11A2 48(2) ?
F11B C11 F11B2 57(2) ?
F11B C11 F11C2 135(3) ?
F11C C11 C2 111.5(4) ?
F11C C11 F11A2 141(2) ?
F11C C11 F11B2 56(2) ?
F11C C11 F11C2 61(3) ?
C2 C11 F11A2 106(2) ?
C2 C11 F11B2 109(2) ?
C2 C11 F11C2 111(3) ?
F11A2 C11 F11B2 104(3) ?
F11A2 C11 F11C2 113(3) ?
F11B2 C11 F11C2 113(4) ?
O12 C12 C3 120.8(3) yes
O12 C12 C13 121.5(4) ?
C3 C12 C13 117.7(4) yes
C12 C13 C14 124.4(4) ?
C12 C13 C18 117.9(5) ?
C14 C13 C18 117.7(4) ?
C2 C1 H1 120(2) ?
C4 C1 H1 115(2) ?
C2 C3 H3A 106(2) ?
C2 C3 H3B 107(2) ?
C12 C3 H3A 106(2) ?
C12 C3 H3B 106(2) ?
H3A C3 H3B 122(3) ?
C5 C6 H6 113(3) ?
C7 C6 H6 126(3) ?
C6 C7 H7 122(2) ?
C8 C7 H7 117(2) ?
C7 C8 H8 119(3) ?
C9 C8 H8 121(3) ?
C8 C9 H9 128(3) ?
C10 C9 H9 112(3) ?
C5 C10 H10 120(2) ?
C9 C10 H10 118(2) ?
C13 C14 H14 121(3) ?
C15 C14 H14 117(3) ?
C14 C15 H15 117(2) ?
C16 C15 H15 124(2) ?
C15 C16 H16 117(2) ?
C17 C16 H16 122(2) ?
C16 C17 H17 123(3) ?
C18 C17 H17 117(3) ?
C13 C18 H18 119(2) ?
C17 C18 H18 119(2) ?

loop_
_geom_bond_atom_site_label_1
_geom_bond_atom_site_label_2
_geom_bond_site_symmetry_1
_geom_bond_site_symmetry_2
_geom_bond_distance
_geom_bond_publ_flag
F11A C11 . . 1.332(6) ?
F11A F11A2 . . 1.48(5) ?
F11A F11C2 . . 1.03(5) ?
F11B C11 . . 1.299(7) ?
F11B F11A2 . . 1.09(4) ?
F11B F11B2 . . 1.25(4) ?
F11C C11 . . 1.329(7) ?
F11C F11B2 . . 1.25(5) ?
F11C F11C2 . . 1.29(5) ?
O4 C4 . . 1.224(4) yes
O12 C12 . . 1.205(6) yes
C1 C2 . . 1.312(7) yes
C1 C4 . . 1.490(7) yes
C2 C3 . . 1.514(6) ?
C2 C11 . . 1.489(8) yes
C3 C12 . . 1.527(6) yes
C4 C5 . . 1.478(6) yes
C5 C6 . . 1.376(9) ?
C5 C10 . . 1.366(6) ?
C6 C7 . . 1.369(9) ?
C7 C8 . . 1.363(8) ?
C8 C9 . . 1.360(10) ?
C9 C10 . . 1.388(9) ?
C11 F11A2 . . 1.36(3) ?
C11 F11B2 . . 1.35(5) ?
C11 F11C2 . . 1.21(6) ?
C12 C13 . . 1.493(5) yes
C13 C14 . . 1.354(8) ?
C13 C18 . . 1.359(7) ?
C14 C15 . . 1.391(7) ?
C15 C16 . . 1.337(9) ?
C16 C17 . . 1.340(10) ?
C17 C18 . . 1.384(7) ?
C1 H1 . . 0.96(3) ?
C3 H3A . . 0.93(4) ?
C3 H3B . . 0.99(4) ?
C6 H6 . . 0.99(3) ?
C7 H7 . . 0.98(5) ?
C8 H8 . . 0.92(4) ?
C9 H9 . . 0.97(4) ?
C10 H10 . . 0.91(4) ?
C14 H14 . . 0.95(4) ?
C15 H15 . . 0.95(6) ?
C16 H16 . . 0.97(3) ?
C17 H17 . . 0.91(4) ?
C18 H18 . . 0.95(4) ?
